data_7123232
loop_
_publ_author_name
'Schmitt, Wolfgang'
'Martins, Luana'
'Macreadie, Lauren'
'Sensharma, Debobroto'
'Vaesen, Sebastien'
'Zhang, Xia'
'Gough, John'
'O'Doherty, Mariah'
'Zhu, Nianyong'
'Ruether, Manuel'
'O'Brien, John E'
'Bradley, A. Louise'

_publ_section_title
;
 Light-harvesting, 3rd generation MOF with large, tubular channel aperture
;
_journal_name_full 'Chemical Communications'
_journal_paper_doi 10.1039/C9CC00206E
_journal_year 2019
_chemical_formula_sum 'C62 H33 Co F3 N12 O8 Ru'
_chemical_formula_weight 1291.00
_space_group_crystal_system trigonal
_space_group_IT_number 163
_space_group_name_Hall '-P 3 2c'
_space_group_name_H-M_alt 'P -3 1 c'
_symmetry_space_group_name_Hall '-P 3 2c'
_symmetry_space_group_name_H-M 'P -3 1 c'
_atom_sites_solution_hydrogens geom
_audit_creation_method SHELXL-2018/1
_audit_update_record
;
2018-12-19 deposited with the CCDC.    2019-03-29 downloaded from the CCDC.
;
_cell_angle_alpha 90
_cell_angle_beta 90
_cell_angle_gamma 120
_cell_formula_units_Z 2
_cell_length_a 26.645(4)
_cell_length_b 26.645(4)
_cell_length_c 10.542(2)
_cell_measurement_reflns_used 1442
_cell_measurement_temperature 100(2)
_cell_measurement_theta_max 28.47
_cell_measurement_theta_min 3.32
_cell_volume 6481.6(18)
_computing_cell_refinement 'Bruker SAINT'
_computing_data_collection 'Bruker APEX2'
_computing_data_reduction 'Bruker SAINT'
_computing_molecular_graphics 'Bruker SHELXTL'
_computing_publication_material 'Bruker SHELXTL'
_computing_structure_refinement 'SHELXL-2018/1 (Sheldrick, 2018)'
_computing_structure_solution 'SHELXS-97 (Sheldrick 2008)'
_diffrn_ambient_temperature 100(2)
_diffrn_measured_fraction_theta_full 0.998
_diffrn_measured_fraction_theta_max 0.998
_diffrn_measurement_device_type 'Bruker APEX-II CCD'
_diffrn_measurement_method 'phi and omega scans'
_diffrn_radiation_type CuK\a
_diffrn_radiation_wavelength 1.54184
_diffrn_reflns_av_R_equivalents 0.1939
_diffrn_reflns_av_unetI/netI 0.0710
_diffrn_reflns_Laue_measured_fraction_full 0.998
_diffrn_reflns_Laue_measured_fraction_max 0.998
_diffrn_reflns_limit_h_max 27
_diffrn_reflns_limit_h_min -26
_diffrn_reflns_limit_k_max 27
_diffrn_reflns_limit_k_min -27
_diffrn_reflns_limit_l_max 10
_diffrn_reflns_limit_l_min -10
_diffrn_reflns_number 54055
_diffrn_reflns_point_group_measured_fraction_full 0.998
_diffrn_reflns_point_group_measured_fraction_max 0.998
_diffrn_reflns_theta_full 52.844
_diffrn_reflns_theta_max 52.844
_diffrn_reflns_theta_min 1.915
_exptl_absorpt_coefficient_mu 2.237
_exptl_absorpt_correction_T_max 0.7504
_exptl_absorpt_correction_T_min 0.5395
_exptl_absorpt_correction_type multi-scan
_exptl_absorpt_process_details SADABS
_exptl_crystal_colour orange
_exptl_crystal_density_diffrn 0.661
_exptl_crystal_description block
_exptl_crystal_F_000 1302
_exptl_crystal_size_max 0.12
_exptl_crystal_size_mid 0.08
_exptl_crystal_size_min 0.05
_refine_diff_density_max 1.239
_refine_diff_density_min -0.461
_refine_diff_density_rms 0.082
_refine_ls_extinction_method none
_refine_ls_goodness_of_fit_ref 1.056
_refine_ls_hydrogen_treatment constr
_refine_ls_matrix_type full
_refine_ls_number_parameters 124
_refine_ls_number_reflns 2508
_refine_ls_number_restraints 0
_refine_ls_restrained_S_all 1.056
_refine_ls_R_factor_all 0.1736
_refine_ls_R_factor_gt 0.1010
_refine_ls_shift/su_max 0.000
_refine_ls_shift/su_mean 0.000
_refine_ls_structure_factor_coef Fsqd
_refine_ls_weighting_details 'w=1/[\s^2^(Fo^2^)+(0.1498P)^2^] where P=(Fo^2^+2Fc^2^)/3'
_refine_ls_weighting_scheme calc
_refine_ls_wR_factor_gt 0.2370
_refine_ls_wR_factor_ref 0.2800
_reflns_Friedel_coverage 0.000
_reflns_number_gt 1416
_reflns_number_total 2508
_reflns_threshold_expression 'I > 2\s(I)'
_cod_data_source_file c9cc00206e2.cif
_cod_data_source_block Photo-MOF
_cod_original_cell_volume 6482(2)
_cod_database_code 7123232
_shelx_shelxl_version_number 2018/1
_shelx_space_group_comment
;
The symmetry employed for this shelxl refinement is uniquely defined
by the following loop, which should always be used as a source of
symmetry information in preference to the above space-group names.
They are only intended as comments.
;
_platon_squeeze_void_probe_radius 1.20

loop_
_space_group_symop_operation_xyz
'x, y, z'
'-y, x-y, z'
'-x+y, -x, z'
'-y, -x, -z+1/2'
'-x+y, y, -z+1/2'
'x, x-y, -z+1/2'
'-x, -y, -z'
'y, -x+y, -z'
'x-y, x, -z'
'y, x, z-1/2'
'x-y, -y, z-1/2'
'-x, -x+y, z-1/2'

loop_
_atom_site_label
_atom_site_type_symbol
_atom_site_fract_x
_atom_site_fract_y
_atom_site_fract_z
_atom_site_U_iso_or_equiv
_atom_site_adp_type
_atom_site_occupancy
_atom_site_site_symmetry_order
_atom_site_calc_flag
_atom_site_refinement_flags_posn
_atom_site_refinement_flags_adp
_atom_site_refinement_flags_occupancy
Ru1 Ru 0.333333 0.666667 0.750000 0.0877(8) Uani 1 6 d S T P
Co1 Co 0.666667 0.333333 0.750000 0.1135(14) Uani 1 6 d S T P
O1 O 0.6515(3) 0.3964(3) 0.6686(6) 0.109(2) Uani 1 1 d . . .
N1 N 0.3992(3) 0.6654(3) 0.6497(7) 0.097(2) Uani 1 1 d . . .
N2 N 0.4999(4) 0.5530(3) 0.6688(7) 0.098(2) Uani 1 1 d . . .
H6 H 0.525652 0.566649 0.607356 0.117 Uiso 0.5 1 calc R U P
C1 C 0.4302(5) 0.6962(4) 0.5504(8) 0.097(3) Uani 1 1 d . . .
H1 H 0.421777 0.723740 0.513896 0.116 Uiso 1 1 calc R U .
C2 C 0.4734(4) 0.6897(4) 0.4992(9) 0.101(3) Uani 1 1 d . . .
H2 H 0.495600 0.714321 0.431474 0.121 Uiso 1 1 calc R U .
C3 C 0.4856(4) 0.6492(4) 0.5420(10) 0.101(3) Uani 1 1 d . . .
H3 H 0.515343 0.644579 0.503931 0.121 Uiso 1 1 calc R U .
C4 C 0.4533(4) 0.6143(4) 0.6435(8) 0.091(3) Uani 1 1 d . . .
C5 C 0.4097(4) 0.6233(4) 0.6979(6) 0.082(2) Uani 1 1 d . . .
C6 C 0.4627(4) 0.5693(4) 0.7024(8) 0.098(3) Uani 1 1 d . . .
C7 C 0.4889(3) 0.5111(3) 0.750000 0.101(5) Uani 1 2 d S T P
C8 C 0.5197(4) 0.4803(4) 0.750000 0.105(5) Uani 1 2 d S T P
C9 C 0.5097(4) 0.4381(5) 0.8385(10) 0.124(4) Uani 1 1 d . . .
H9 H 0.482366 0.430592 0.903977 0.149 Uiso 1 1 calc R U .
C10 C 0.5375(5) 0.4067(5) 0.8360(9) 0.117(3) Uani 1 1 d . . .
H10 H 0.526498 0.375894 0.894699 0.140 Uiso 1 1 calc R U .
C11 C 0.5812(3) 0.4188(3) 0.750000 0.100(4) Uani 1 2 d S T P
C12 C 0.6133(4) 0.3867(4) 0.750000 0.102(5) Uani 1 2 d S T P

loop_
_atom_site_aniso_label
_atom_site_aniso_U_11
_atom_site_aniso_U_22
_atom_site_aniso_U_33
_atom_site_aniso_U_23
_atom_site_aniso_U_13
_atom_site_aniso_U_12
Ru1 0.0902(10) 0.0902(10) 0.0827(13) 0.000 0.000 0.0451(5)
Co1 0.120(2) 0.120(2) 0.100(3) 0.000 0.000 0.0601(10)
O1 0.106(5) 0.118(5) 0.105(5) 0.028(4) 0.034(4) 0.058(4)
N1 0.128(6) 0.085(5) 0.082(5) 0.005(5) -0.029(5) 0.055(5)
N2 0.111(6) 0.104(6) 0.101(6) 0.025(5) 0.021(5) 0.070(6)
C1 0.132(9) 0.089(7) 0.055(5) 0.027(5) 0.015(6) 0.044(7)
C2 0.090(7) 0.117(9) 0.098(7) 0.024(6) 0.022(6) 0.053(7)
C3 0.093(7) 0.115(8) 0.114(8) 0.007(6) 0.001(6) 0.066(7)
C4 0.095(7) 0.114(8) 0.059(5) 0.016(6) 0.015(5) 0.049(6)
C5 0.108(7) 0.094(7) 0.043(5) 0.010(4) 0.006(4) 0.049(6)
C6 0.100(8) 0.107(8) 0.090(7) 0.028(6) 0.014(5) 0.053(7)
C7 0.097(9) 0.097(9) 0.152(14) 0.004(9) 0.004(9) 0.081(10)
C8 0.105(8) 0.105(8) 0.073(9) 0.018(7) 0.018(7) 0.028(10)
C9 0.100(8) 0.178(12) 0.133(9) 0.037(8) 0.046(7) 0.099(9)
C10 0.117(9) 0.144(10) 0.103(8) 0.043(7) 0.033(7) 0.076(8)
C11 0.117(9) 0.117(9) 0.098(11) -0.006(8) -0.006(8) 0.084(11)
C12 0.113(7) 0.113(7) 0.039(7) 0.031(6) 0.031(6) 0.027(10)

loop_
_atom_type_symbol
_atom_type_description
_atom_type_scat_dispersion_real
_atom_type_scat_dispersion_imag
_atom_type_scat_source
Ru Ru 0.0552 3.2960 'International Tables Vol C Tables 4.2.6.8 and 6.1.1.4'
Co Co -2.3653 3.6143 'International Tables Vol C Tables 4.2.6.8 and 6.1.1.4'
O O 0.0492 0.0322 'International Tables Vol C Tables 4.2.6.8 and 6.1.1.4'
N N 0.0311 0.0180 'International Tables Vol C Tables 4.2.6.8 and 6.1.1.4'
C C 0.0181 0.0091 'International Tables Vol C Tables 4.2.6.8 and 6.1.1.4'
H H 0.0000 0.0000 'International Tables Vol C Tables 4.2.6.8 and 6.1.1.4'
F F 0.0727 0.0534 'International Tables Vol C Tables 4.2.6.8 and 6.1.1.4'

loop_
_geom_angle_atom_site_label_1
_geom_angle_atom_site_label_2
_geom_angle_atom_site_label_3
_geom_angle
_geom_angle_site_symmetry_1
_geom_angle_site_symmetry_3
N1 Ru1 N1 85.1(4) 5_556 2_665
N1 Ru1 N1 96.1(2) 5_556 6_566
N1 Ru1 N1 82.7(4) 2_665 6_566
N1 Ru1 N1 82.7(4) 5_556 3_565
N1 Ru1 N1 96.1(3) 2_665 3_565
N1 Ru1 N1 178.4(4) 6_566 3_565
N1 Ru1 N1 96.1(3) 5_556 4_666
N1 Ru1 N1 178.4(4) 2_665 4_666
N1 Ru1 N1 96.1(2) 6_566 4_666
N1 Ru1 N1 85.1(4) 3_565 4_666
N1 Ru1 N1 178.4(4) 5_556 .
N1 Ru1 N1 96.1(3) 2_665 .
N1 Ru1 N1 85.1(4) 6_566 .
N1 Ru1 N1 96.1(2) 3_565 .
N1 Ru1 N1 82.7(4) 4_666 .
O1 Co1 O1 61.3(3) 4_666 .
O1 Co1 O1 104.4(2) 4_666 5_656
O1 Co1 O1 92.2(3) . 5_656
O1 Co1 O1 92.2(3) 4_666 2_655
O1 Co1 O1 104.4(2) . 2_655
O1 Co1 O1 160.8(3) 5_656 2_655
O1 Co1 O1 160.8(3) 4_666 3_665
O1 Co1 O1 104.4(2) . 3_665
O1 Co1 O1 61.3(3) 5_656 3_665
O1 Co1 O1 104.4(2) 2_655 3_665
O1 Co1 O1 104.4(2) 4_666 6_556
O1 Co1 O1 160.8(3) . 6_556
O1 Co1 O1 104.4(2) 5_656 6_556
O1 Co1 O1 61.3(3) 2_655 6_556
O1 Co1 O1 92.2(3) 3_665 6_556
O1 Co1 C12 30.65(17) 4_666 .
O1 Co1 C12 30.65(17) . .
O1 Co1 C12 99.60(16) 5_656 .
O1 Co1 C12 99.60(16) 2_655 .
O1 Co1 C12 133.92(17) 3_665 .
O1 Co1 C12 133.92(17) 6_556 .
O1 Co1 C12 99.59(17) 4_666 2_655
O1 Co1 C12 133.92(17) . 2_655
O1 Co1 C12 133.92(17) 5_656 2_655
O1 Co1 C12 30.65(17) 2_655 2_655
O1 Co1 C12 99.59(16) 3_665 2_655
O1 Co1 C12 30.65(17) 6_556 2_655
C12 Co1 C12 120.000(1) . 2_655
O1 Co1 C12 133.92(17) 4_666 3_665
O1 Co1 C12 99.59(17) . 3_665
O1 Co1 C12 30.65(17) 5_656 3_665
O1 Co1 C12 133.92(17) 2_655 3_665
O1 Co1 C12 30.65(17) 3_665 3_665
O1 Co1 C12 99.59(16) 6_556 3_665
C12 Co1 C12 120.000(2) . 3_665
C12 Co1 C12 120.000(1) 2_655 3_665
C12 O1 Co1 91.0(8) . .
C1 N1 C5 118.3(8) . .
C1 N1 Ru1 131.6(7) . .
C5 N1 Ru1 110.1(6) . .
C6 N2 C7 102.7(9) . .
C6 N2 H6 128.6 . .
C7 N2 H6 128.6 . .
N1 C1 C2 122.6(9) . .
N1 C1 H1 118.7 . .
C2 C1 H1 118.7 . .
C3 C2 C1 121.8(9) . .
C3 C2 H2 119.1 . .
C1 C2 H2 119.1 . .
C2 C3 C4 118.3(9) . .
C2 C3 H3 120.8 . .
C4 C3 H3 120.8 . .
C3 C4 C5 118.6(9) . .
C3 C4 C6 124.4(9) . .
C5 C4 C6 116.9(8) . .
N1 C5 C5 118.6(5) . 4_666
N1 C5 C4 120.3(7) . .
C5 C5 C4 121.2(5) 4_666 .
N2 C6 C6 110.0(5) . 4_666
N2 C6 C4 128.1(8) . .
C6 C6 C4 121.9(5) 4_666 .
N2 C7 N2 114.5(11) 4_666 .
N2 C7 C8 122.7(6) 4_666 .
N2 C7 C8 122.7(6) . .
C9 C8 C9 115.0(15) 4_666 .
C9 C8 C7 122.5(8) 4_666 .
C9 C8 C7 122.5(8) . .
C10 C9 C8 122.8(11) . .
C10 C9 H9 118.6 . .
C8 C9 H9 118.6 . .
C9 C10 C11 121.5(10) . .
C9 C10 H10 119.2 . .
C11 C10 H10 119.2 . .
C10 C11 C10 116.1(13) . 4_666
C10 C11 C12 122.0(7) . .
C10 C11 C12 122.0(7) 4_666 .
O1 C12 O1 116.7(16) . 4_666
O1 C12 C11 121.6(8) . .
O1 C12 C11 121.6(8) 4_666 .
O1 C12 Co1 58.4(8) . .
O1 C12 Co1 58.4(8) 4_666 .
C11 C12 Co1 180.0(7) . .

loop_
_geom_bond_atom_site_label_1
_geom_bond_atom_site_label_2
_geom_bond_distance
_geom_bond_site_symmetry_2
Ru1 N1 2.063(8) 5_556
Ru1 N1 2.063(8) 2_665
Ru1 N1 2.063(9) 6_566
Ru1 N1 2.063(8) 3_565
Ru1 N1 2.063(8) 4_666
Ru1 N1 2.063(8) .
Co1 O1 2.097(6) 4_666
Co1 O1 2.098(6) .
Co1 O1 2.098(6) 5_656
Co1 O1 2.098(6) 2_655
Co1 O1 2.098(6) 3_665
Co1 O1 2.098(6) 6_556
Co1 C12 2.463(19) .
Co1 C12 2.463(19) 2_655
Co1 C12 2.463(19) 3_665
O1 C12 1.256(10) .
N1 C1 1.332(10) .
N1 C5 1.381(10) .
N2 C6 1.313(10) .
N2 C7 1.318(8) .
N2 H6 0.8800 .
C1 C2 1.357(12) .
C1 H1 0.9500 .
C2 C3 1.351(12) .
C2 H2 0.9500 .
C3 C4 1.397(11) .
C3 H3 0.9500 .
C4 C5 1.422(11) .
C4 C6 1.477(12) .
C5 C5 1.406(15) 4_666
C6 C6 1.318(16) 4_666
C7 C8 1.425(19) .
C8 C9 1.379(13) 4_666
C8 C9 1.379(13) .
C9 C10 1.367(12) .
C9 H9 0.9500 .
C10 C11 1.381(11) .
C10 H10 0.9500 .
C11 C12 1.479(19) .

loop_
_platon_squeeze_void_nr
_platon_squeeze_void_average_x
_platon_squeeze_void_average_y
_platon_squeeze_void_average_z
_platon_squeeze_void_volume
_platon_squeeze_void_count_electrons
_platon_squeeze_void_content
1 0.000 0.000 -0.012 4393 1549 ' '
